data_4123387
loop_
_publ_author_name
'Henthorn, Justin T.'
'Lin, Sibo'
'Agapie, Theodor'

_publ_section_title
;
 Combination of Redox-Active Ligand and Lewis Acid for Dioxygen Reduction
 with \p-Bound Molybdenum-Quinonoid Complexes.
;
_journal_issue 4
_journal_name_full 'Journal of the American Chemical Society'
_journal_page_first 1458
_journal_page_last 1464
_journal_paper_doi 10.1021/ja5100405
_journal_volume 137
_journal_year 2015
_chemical_formula_moiety 'C35 H44 Mo O5 P2 Si, C2 H3 N'
_chemical_formula_sum 'C37 H47 Mo N O5 P2 Si'
_chemical_formula_weight 771.73
_chemical_name_systematic
;
 ? 
;
_space_group_crystal_system monoclinic
_space_group_IT_number 14
_space_group_name_Hall '-P 2ybc'
_space_group_name_H-M_alt 'P 1 21/c 1'
_symmetry_space_group_name_Hall '-P 2ybc'
_symmetry_space_group_name_H-M 'P 1 21/c 1'
_atom_sites_solution_hydrogens geom
_atom_sites_solution_primary iterative
_atom_sites_solution_secondary difmap
_audit_creation_date 2014-09-17
_audit_creation_method
;
Olex2 1.2
(compiled 2014.08.28 svn.r2986 for OlexSys, GUI svn.r4874)
;
_cell_angle_alpha 90.00
_cell_angle_beta 102.3990(10)
_cell_angle_gamma 90.00
_cell_formula_units_Z 4
_cell_length_a 11.4020(4)
_cell_length_b 17.1733(7)
_cell_length_c 19.0484(7)
_cell_measurement_reflns_used 9854
_cell_measurement_temperature 100(2)
_cell_measurement_theta_max 31.689
_cell_measurement_theta_min 2.325
_cell_volume 3642.9(2)
_computing_cell_refinement 'SAINT v8.34A (Bruker, 2013)'
_computing_data_reduction 'SAINT v8.34A (Bruker, 2013)'
_computing_molecular_graphics 'Olex2 (Dolomanov et al., 2009)'
_computing_publication_material 'Olex2 (Dolomanov et al., 2009)'
_computing_structure_refinement 'XL (Sheldrick, 2008)'
_computing_structure_solution 'olex2.solve (Bourhis et al., 2013)'
_diffrn_ambient_temperature 100.0
_diffrn_measured_fraction_theta_full 0.999
_diffrn_measured_fraction_theta_max 0.999
_diffrn_measurement_device_type 'CCD area detector'
_diffrn_measurement_method 'phi and omega scans'
_diffrn_radiation_monochromator graphite
_diffrn_radiation_type MoK\a
_diffrn_radiation_wavelength 0.71073
_diffrn_reflns_av_R_equivalents 0.1725
_diffrn_reflns_av_unetI/netI 0.0772
_diffrn_reflns_limit_h_max 16
_diffrn_reflns_limit_h_min -17
_diffrn_reflns_limit_k_max 25
_diffrn_reflns_limit_k_min -26
_diffrn_reflns_limit_l_max 29
_diffrn_reflns_limit_l_min -29
_diffrn_reflns_number 169433
_diffrn_reflns_theta_full 33.14
_diffrn_reflns_theta_max 33.14
_diffrn_reflns_theta_min 2.18
_diffrn_source 'fine-focus sealed tube'
_exptl_absorpt_coefficient_mu 0.523
_exptl_absorpt_correction_T_max 0.7471
_exptl_absorpt_correction_T_min 0.6834
_exptl_absorpt_correction_type multi-scan
_exptl_absorpt_process_details
;
SADABS-2014/3 (Bruker,2014) was used for absorption correction.
wR2(int) was 0.0837 before and 0.0691 after correction.
The Ratio of minimum to maximum transmission is 0.9147.
The \l/2 correction factor is 0.00150.
;
_exptl_crystal_colour orange
_exptl_crystal_colour_primary orange
_exptl_crystal_density_diffrn 1.407
_exptl_crystal_density_method 'not measured'
_exptl_crystal_description prism
_exptl_crystal_F_000 1608
_refine_diff_density_max 0.664
_refine_diff_density_min -1.257
_refine_diff_density_rms 0.129
_refine_ls_extinction_method none
_refine_ls_goodness_of_fit_ref 0.990
_refine_ls_hydrogen_treatment constr
_refine_ls_matrix_type full
_refine_ls_number_parameters 435
_refine_ls_number_reflns 13897
_refine_ls_number_restraints 0
_refine_ls_restrained_S_all 0.990
_refine_ls_R_factor_all 0.0924
_refine_ls_R_factor_gt 0.0486
_refine_ls_shift/su_max 0.001
_refine_ls_shift/su_mean 0.000
_refine_ls_structure_factor_coef Fsqd
_refine_ls_weighting_details 'calc w=1/[\s^2^(Fo^2^)+(0.1000P)^2^+0.0000P] where P=(Fo^2^+2Fc^2^)/3'
_refine_ls_weighting_scheme calc
_refine_ls_wR_factor_gt 0.1260
_refine_ls_wR_factor_ref 0.1523
_reflns_number_gt 9886
_reflns_number_total 13897
_reflns_threshold_expression >2sigma(I)
_cod_data_source_file ja5100405_si_001.cif
_cod_data_source_block 2b
_cod_depositor_comments 'Adding full bibliography for 4123386--4123389.cif.'
_cod_database_code 4123387
_olex2_refinement_description
;
1. Fixed Uiso
 At 1.2 times of:
  All C(H) groups
 At 1.5 times of:
  All C(H,H,H) groups
2.a Ternary CH refined with riding coordinates:
 C19(H19), C25(H25), C22(H22), C28(H28)
2.b Aromatic/amide H refined with riding coordinates:
 C2(H2), C9(H9), C3(H3), C5(H5), C17(H17), C16(H16), C8(H8), C14(H14), C4(H4),
 C15(H15)
2.c Idealised Me refined as rotating group:
 C23(H23A,H23B,H23C), C21(H21A,H21B,H21C), C24(H24A,H24B,H24C), C35(H35A,H35B,
 H35C), C29(H29A,H29B,H29C), C34(H34A,H34B,H34C), C27(H27A,H27B,H27C), C20(H20A,
 H20B,H20C), C26(H26A,H26B,H26C), C30(H30A,H30B,H30C), C37(H37A,H37B,H37C)
;
_olex2_submission_special_instructions 'No special instructions were received'

loop_
_space_group_symop_id
_space_group_symop_operation_xyz
1 'x, y, z'
2 '-x, y+1/2, -z+1/2'
3 '-x, -y, -z'
4 'x, -y-1/2, z-1/2'

loop_
_atom_site_label
_atom_site_type_symbol
_atom_site_fract_x
_atom_site_fract_y
_atom_site_fract_z
_atom_site_U_iso_or_equiv
_atom_site_adp_type
_atom_site_occupancy
_atom_site_calc_flag
_atom_site_refinement_flags_posn
Mo1 Mo 0.325718(15) 0.187927(11) 0.388649(9) 0.01062(6) Uani 1 d .
P2 P 0.16937(5) 0.09765(3) 0.31725(3) 0.01216(11) Uani 1 d .
P1 P 0.48537(5) 0.28332(3) 0.44752(3) 0.01210(11) Uani 1 d .
Si1 Si 0.69060(6) -0.00884(4) 0.30557(3) 0.01704(14) Uani 1 d .
O1 O 0.70773(14) 0.06066(10) 0.36942(9) 0.0170(3) Uani 1 d .
O4 O 0.18103(16) 0.33339(10) 0.32308(9) 0.0224(4) Uani 1 d .
O2 O 0.54868(14) -0.03254(10) 0.30954(9) 0.0186(3) Uani 1 d .
O5 O 0.17477(17) 0.21493(12) 0.50792(10) 0.0269(4) Uani 1 d .
C7 C 0.58946(18) 0.11194(13) 0.45147(11) 0.0128(4) Uani 1 d .
C19 C 0.1282(2) 0.11149(14) 0.21686(12) 0.0163(4) Uani 1 d .
H19 H 0.0446 0.0913 0.1998 0.020 Uiso 1 calc R
C2 C 0.7215(2) 0.30244(14) 0.52979(13) 0.0174(4) Uani 1 d .
H2 H 0.6968 0.3541 0.5370 0.021 Uiso 1 calc R
O3 O 0.46308(17) 0.16879(13) 0.26079(10) 0.0286(4) Uani 1 d .
C25 C 0.5245(2) 0.35389(15) 0.38054(13) 0.0208(5) Uani 1 d .
H25 H 0.4502 0.3603 0.3421 0.025 Uiso 1 calc R
C9 C 0.38929(19) 0.05385(13) 0.44017(11) 0.0125(4) Uani 1 d .
H9 H 0.3157 0.0509 0.4558 0.015 Uiso 1 calc R
C31 C 0.4140(2) 0.17644(14) 0.30748(12) 0.0161(4) Uani 1 d .
C3 C 0.8404(2) 0.28125(15) 0.55616(13) 0.0194(5) Uani 1 d .
H3 H 0.8958 0.3182 0.5815 0.023 Uiso 1 calc R
C33 C 0.2323(2) 0.20217(13) 0.46626(13) 0.0168(4) Uani 1 d .
C22 C 0.01962(19) 0.09677(14) 0.34218(13) 0.0165(4) Uani 1 d .
H22 H -0.0346 0.0637 0.3058 0.020 Uiso 1 calc R
C12 C 0.60778(18) 0.06115(13) 0.39908(11) 0.0135(4) Uani 1 d .
C13 C 0.30714(19) -0.04328(13) 0.34382(11) 0.0136(4) Uani 1 d .
C10 C 0.40722(19) 0.00499(13) 0.38264(11) 0.0126(4) Uani 1 d .
C32 C 0.2362(2) 0.27785(14) 0.34555(12) 0.0149(4) Uani 1 d .
C23 C -0.0381(2) 0.17759(14) 0.33903(15) 0.0229(5) Uani 1 d .
H23A H 0.0168 0.2135 0.3699 0.034 Uiso 1 calc GR
H23B H -0.1135 0.1742 0.3557 0.034 Uiso 1 calc GR
H23C H -0.0546 0.1967 0.2894 0.034 Uiso 1 calc GR
C21 C 0.1281(2) 0.19682(14) 0.19395(13) 0.0206(5) Uani 1 d .
H21A H 0.0761 0.2270 0.2186 0.031 Uiso 1 calc GR
H21B H 0.0980 0.2007 0.1419 0.031 Uiso 1 calc GR
H21C H 0.2100 0.2174 0.2067 0.031 Uiso 1 calc GR
C24 C 0.0271(2) 0.05815(15) 0.41562(13) 0.0196(5) Uani 1 d .
H24A H 0.0591 0.0053 0.4148 0.029 Uiso 1 calc GR
H24B H -0.0532 0.0558 0.4262 0.029 Uiso 1 calc GR
H24C H 0.0803 0.0887 0.4528 0.029 Uiso 1 calc GR
C35 C 0.6993(2) 0.03219(17) 0.21787(13) 0.0265(6) Uani 1 d .
H35A H 0.6365 0.0716 0.2039 0.040 Uiso 1 calc GR
H35B H 0.6878 -0.0094 0.1818 0.040 Uiso 1 calc GR
H35C H 0.7782 0.0562 0.2211 0.040 Uiso 1 calc GR
C29 C 0.4497(2) 0.30220(16) 0.58788(13) 0.0242(5) Uani 1 d .
H29A H 0.3935 0.2584 0.5777 0.036 Uiso 1 calc GR
H29B H 0.4257 0.3369 0.6232 0.036 Uiso 1 calc GR
H29C H 0.5309 0.2824 0.6072 0.036 Uiso 1 calc GR
C11 C 0.51756(19) 0.00835(13) 0.36479(11) 0.0140(4) Uani 1 d .
C5 C 0.79637(19) 0.15229(14) 0.51015(12) 0.0161(4) Uani 1 d .
H5 H 0.8223 0.1009 0.5030 0.019 Uiso 1 calc R
C17 C 0.1012(2) -0.05812(14) 0.28157(12) 0.0171(4) Uani 1 d .
H17 H 0.0246 -0.0361 0.2624 0.021 Uiso 1 calc R
C1 C 0.63703(19) 0.24914(13) 0.49261(11) 0.0140(4) Uani 1 d .
C28 C 0.4484(2) 0.34716(14) 0.51864(12) 0.0168(4) Uani 1 d .
H28 H 0.5125 0.3878 0.5299 0.020 Uiso 1 calc R
C16 C 0.1182(2) -0.13739(14) 0.27396(13) 0.0179(4) Uani 1 d .
H16 H 0.0532 -0.1693 0.2508 0.021 Uiso 1 calc R
C8 C 0.47721(18) 0.10555(12) 0.47362(11) 0.0119(4) Uani 1 d .
H8 H 0.4629 0.1372 0.5118 0.014 Uiso 1 calc R
C14 C 0.3241(2) -0.12309(13) 0.33426(12) 0.0160(4) Uani 1 d .
H14 H 0.4013 -0.1453 0.3514 0.019 Uiso 1 calc R
C34 C 0.7916(2) -0.09123(15) 0.33599(15) 0.0256(5) Uani 1 d .
H34A H 0.8750 -0.0746 0.3402 0.038 Uiso 1 calc GR
H34B H 0.7733 -0.1338 0.3011 0.038 Uiso 1 calc GR
H34C H 0.7802 -0.1092 0.3829 0.038 Uiso 1 calc GR
C4 C 0.8784(2) 0.20612(15) 0.54559(13) 0.0188(5) Uani 1 d .
H4 H 0.9601 0.1918 0.5626 0.023 Uiso 1 calc R
C27 C 0.5636(2) 0.43642(16) 0.40713(15) 0.0276(6) Uani 1 d .
H27A H 0.5015 0.4599 0.4288 0.041 Uiso 1 calc GR
H27B H 0.5751 0.4683 0.3665 0.041 Uiso 1 calc GR
H27C H 0.6392 0.4336 0.4431 0.041 Uiso 1 calc GR
C15 C 0.2308(2) -0.17010(14) 0.30041(12) 0.0174(4) Uani 1 d .
H15 H 0.2433 -0.2243 0.2952 0.021 Uiso 1 calc R
C20 C 0.2103(2) 0.06514(15) 0.17722(13) 0.0206(5) Uani 1 d .
H20A H 0.2939 0.0808 0.1953 0.031 Uiso 1 calc GR
H20B H 0.1871 0.0758 0.1256 0.031 Uiso 1 calc GR
H20C H 0.2019 0.0093 0.1857 0.031 Uiso 1 calc GR
C6 C 0.67529(19) 0.17249(13) 0.48452(11) 0.0137(4) Uani 1 d .
C26 C 0.6193(3) 0.32013(17) 0.34385(15) 0.0308(6) Uani 1 d .
H26A H 0.6978 0.3215 0.3772 0.046 Uiso 1 calc GR
H26B H 0.6226 0.3510 0.3011 0.046 Uiso 1 calc GR
H26C H 0.5986 0.2662 0.3297 0.046 Uiso 1 calc GR
C36 C 0.9531(2) 0.53637(18) 0.57618(15) 0.0292(6) Uani 1 d .
N1 N 0.9029(2) 0.48007(16) 0.57930(15) 0.0392(6) Uani 1 d .
C18 C 0.19426(19) -0.00961(13) 0.31684(12) 0.0142(4) Uani 1 d .
C30 C 0.3291(2) 0.38943(15) 0.49200(14) 0.0219(5) Uani 1 d .
H30A H 0.3292 0.4145 0.4458 0.033 Uiso 1 calc GR
H30B H 0.3185 0.4290 0.5272 0.033 Uiso 1 calc GR
H30C H 0.2630 0.3519 0.4860 0.033 Uiso 1 calc GR
C37 C 1.0182(3) 0.60851(17) 0.57114(16) 0.0322(6) Uani 1 d .
H37A H 0.9638 0.6466 0.5428 0.048 Uiso 1 calc GR
H37B H 1.0852 0.5982 0.5478 0.048 Uiso 1 calc GR
H37C H 1.0492 0.6293 0.6195 0.048 Uiso 1 calc GR

loop_
_atom_site_aniso_label
_atom_site_aniso_U_11
_atom_site_aniso_U_22
_atom_site_aniso_U_33
_atom_site_aniso_U_23
_atom_site_aniso_U_13
_atom_site_aniso_U_12
Mo1 0.00873(10) 0.01161(10) 0.01097(9) 0.00005(6) 0.00088(6) 0.00009(6)
P2 0.0089(2) 0.0128(3) 0.0139(2) -0.00009(19) 0.00062(19) -0.00025(19)
P1 0.0109(2) 0.0118(3) 0.0128(2) -0.0011(2) 0.00070(19) -0.0006(2)
Si1 0.0131(3) 0.0198(3) 0.0190(3) -0.0062(2) 0.0052(2) -0.0014(2)
O1 0.0112(7) 0.0200(8) 0.0213(8) -0.0068(6) 0.0066(6) -0.0018(6)
O4 0.0226(9) 0.0183(9) 0.0233(9) 0.0014(7) -0.0015(7) 0.0054(7)
O2 0.0146(8) 0.0221(9) 0.0200(8) -0.0096(7) 0.0058(6) -0.0029(6)
O5 0.0269(10) 0.0303(10) 0.0273(9) -0.0054(8) 0.0145(8) -0.0037(8)
C7 0.0111(9) 0.0137(10) 0.0127(9) 0.0006(7) 0.0004(7) 0.0025(8)
C19 0.0130(10) 0.0216(12) 0.0129(9) -0.0007(8) -0.0003(8) -0.0029(8)
C2 0.0148(11) 0.0153(11) 0.0206(11) -0.0027(8) 0.0008(8) -0.0016(8)
O3 0.0241(10) 0.0461(12) 0.0167(8) -0.0054(8) 0.0068(7) -0.0084(8)
C25 0.0201(12) 0.0209(12) 0.0202(11) 0.0041(9) 0.0017(9) -0.0061(9)
C9 0.0119(9) 0.0130(10) 0.0124(9) 0.0005(7) 0.0021(7) 0.0011(7)
C31 0.0133(10) 0.0187(11) 0.0147(10) 0.0005(8) -0.0004(8) -0.0029(8)
C3 0.0144(10) 0.0229(12) 0.0194(11) -0.0024(9) -0.0001(8) -0.0044(9)
C33 0.0156(11) 0.0149(11) 0.0191(11) 0.0002(8) 0.0022(8) -0.0013(8)
C22 0.0086(9) 0.0178(11) 0.0230(11) -0.0005(9) 0.0034(8) -0.0005(8)
C12 0.0093(9) 0.0158(11) 0.0148(9) -0.0005(8) 0.0010(7) 0.0008(8)
C13 0.0136(10) 0.0157(10) 0.0117(9) -0.0001(8) 0.0029(7) -0.0002(8)
C10 0.0120(10) 0.0114(10) 0.0133(9) 0.0008(7) 0.0002(7) 0.0011(7)
C32 0.0135(10) 0.0178(11) 0.0129(9) 0.0003(8) 0.0014(8) -0.0011(8)
C23 0.0159(11) 0.0190(12) 0.0344(14) 0.0000(10) 0.0063(10) 0.0015(9)
C21 0.0182(11) 0.0220(13) 0.0188(11) 0.0033(9) -0.0024(9) -0.0015(9)
C24 0.0168(11) 0.0211(12) 0.0224(11) 0.0023(9) 0.0071(9) -0.0015(9)
C35 0.0214(12) 0.0381(16) 0.0204(12) -0.0064(11) 0.0055(10) -0.0041(11)
C29 0.0249(13) 0.0323(15) 0.0151(11) -0.0052(10) 0.0039(9) 0.0028(10)
C11 0.0140(10) 0.0135(10) 0.0144(10) -0.0012(8) 0.0031(8) 0.0006(8)
C5 0.0121(10) 0.0191(11) 0.0167(10) -0.0028(8) 0.0022(8) 0.0032(8)
C17 0.0122(10) 0.0174(11) 0.0208(11) -0.0014(9) 0.0015(8) -0.0017(8)
C1 0.0106(9) 0.0176(11) 0.0132(9) -0.0014(8) 0.0012(7) -0.0008(8)
C28 0.0169(11) 0.0170(11) 0.0154(10) -0.0056(8) 0.0010(8) -0.0008(8)
C16 0.0160(11) 0.0152(11) 0.0226(11) -0.0020(9) 0.0046(9) -0.0048(8)
C8 0.0121(9) 0.0124(10) 0.0106(9) 0.0006(7) 0.0010(7) 0.0025(7)
C14 0.0158(10) 0.0142(11) 0.0187(10) -0.0010(8) 0.0053(8) -0.0003(8)
C34 0.0230(13) 0.0222(13) 0.0324(14) -0.0057(10) 0.0078(10) 0.0015(10)
C4 0.0107(10) 0.0245(12) 0.0196(11) -0.0029(9) -0.0005(8) -0.0019(9)
C27 0.0279(14) 0.0216(13) 0.0306(13) 0.0048(11) 0.0002(11) -0.0084(10)
C15 0.0208(11) 0.0128(10) 0.0194(11) -0.0019(8) 0.0058(9) -0.0028(8)
C20 0.0239(12) 0.0204(12) 0.0186(11) -0.0011(9) 0.0067(9) -0.0033(9)
C6 0.0114(10) 0.0190(11) 0.0106(9) 0.0000(8) 0.0020(7) -0.0017(8)
C26 0.0332(15) 0.0370(16) 0.0249(13) -0.0008(11) 0.0122(11) -0.0138(12)
C36 0.0266(14) 0.0313(16) 0.0291(14) 0.0013(11) 0.0046(11) 0.0058(12)
N1 0.0363(15) 0.0319(15) 0.0480(16) 0.0023(12) 0.0056(12) 0.0045(12)
C18 0.0141(10) 0.0135(10) 0.0157(10) -0.0007(8) 0.0046(8) -0.0021(8)
C30 0.0187(11) 0.0207(12) 0.0257(12) -0.0061(10) 0.0032(9) 0.0019(9)
C37 0.0346(15) 0.0271(15) 0.0353(15) -0.0017(12) 0.0084(12) -0.0033(12)

loop_
_atom_type_symbol
_atom_type_description
_atom_type_scat_dispersion_real
_atom_type_scat_dispersion_imag
_atom_type_scat_source
C C 0.0033 0.0016 'International Tables Vol C Tables 4.2.6.8 and 6.1.1.4'
H H 0.0000 0.0000 'International Tables Vol C Tables 4.2.6.8 and 6.1.1.4'
Mo Mo -1.6832 0.6857 'International Tables Vol C Tables 4.2.6.8 and 6.1.1.4'
N N 0.0061 0.0033 'International Tables Vol C Tables 4.2.6.8 and 6.1.1.4'
O O 0.0106 0.0060 'International Tables Vol C Tables 4.2.6.8 and 6.1.1.4'
P P 0.1023 0.0942 'International Tables Vol C Tables 4.2.6.8 and 6.1.1.4'
Si Si 0.0817 0.0704 'International Tables Vol C Tables 4.2.6.8 and 6.1.1.4'

loop_
_geom_angle_atom_site_label_1
_geom_angle_atom_site_label_2
_geom_angle_atom_site_label_3
_geom_angle
P2 Mo1 C9 76.25(5)
P2 Mo1 C8 107.87(5)
P1 Mo1 P2 174.000(19)
P1 Mo1 C9 107.28(5)
P1 Mo1 C8 75.57(5)
C31 Mo1 P2 86.46(6)
C31 Mo1 P1 88.47(7)
C31 Mo1 C9 93.39(8)
C31 Mo1 C8 92.92(8)
C33 Mo1 P2 92.66(7)
C33 Mo1 P1 92.27(7)
C33 Mo1 C9 88.77(8)
C33 Mo1 C31 177.40(9)
C33 Mo1 C8 89.67(8)
C32 Mo1 P2 90.83(7)
C32 Mo1 P1 86.26(7)
C32 Mo1 C9 165.06(8)
C32 Mo1 C31 93.26(9)
C32 Mo1 C33 84.30(9)
C32 Mo1 C8 160.62(8)
C8 Mo1 C9 31.71(7)
C19 P2 Mo1 117.52(7)
C22 P2 Mo1 116.47(8)
C22 P2 C19 102.52(10)
C18 P2 Mo1 121.19(7)
C18 P2 C19 97.21(10)
C18 P2 C22 98.13(10)
C25 P1 Mo1 111.71(8)
C1 P1 Mo1 120.81(8)
C1 P1 C25 100.65(10)
C1 P1 C28 100.60(10)
C28 P1 Mo1 116.83(8)
C28 P1 C25 103.78(11)
O1 Si1 O2 95.86(8)
O1 Si1 C35 111.37(11)
O1 Si1 C34 110.49(11)
O2 Si1 C35 111.93(11)
O2 Si1 C34 110.03(11)
C35 Si1 C34 115.47(13)
C12 O1 Si1 108.82(14)
C11 O2 Si1 108.63(13)
C12 C7 C8 116.68(19)
C12 C7 C6 124.57(19)
C8 C7 C6 118.73(19)
C21 C19 P2 113.29(16)
C21 C19 C20 108.55(19)
C20 C19 P2 112.72(16)
C3 C2 C1 121.5(2)
C27 C25 P1 117.66(18)
C26 C25 P1 111.18(18)
C26 C25 C27 108.5(2)
C10 C9 Mo1 108.13(14)
C8 C9 Mo1 73.51(12)
C8 C9 C10 121.3(2)
O3 C31 Mo1 178.8(2)
C2 C3 C4 120.1(2)
O5 C33 Mo1 175.0(2)
C23 C22 P2 113.04(16)
C23 C22 C24 111.5(2)
C24 C22 P2 111.11(15)
O1 C12 C11 112.90(18)
C7 C12 O1 124.76(19)
C7 C12 C11 122.05(19)
C14 C13 C10 120.1(2)
C14 C13 C18 119.8(2)
C18 C13 C10 120.1(2)
C9 C10 C13 119.47(19)
C11 C10 C9 117.0(2)
C11 C10 C13 123.4(2)
O4 C32 Mo1 176.3(2)
O2 C11 C12 113.44(18)
C10 C11 O2 124.7(2)
C10 C11 C12 121.6(2)
C4 C5 C6 121.0(2)
C16 C17 C18 121.7(2)
C2 C1 P1 119.86(17)
C2 C1 C6 118.0(2)
C6 C1 P1 121.77(16)
C29 C28 P1 111.69(17)
C29 C28 C30 111.7(2)
C30 C28 P1 111.26(15)
C17 C16 C15 119.7(2)
C7 C8 Mo1 107.37(13)
C9 C8 Mo1 74.77(12)
C9 C8 C7 121.06(19)
C15 C14 C13 121.2(2)
C5 C4 C3 119.5(2)
C14 C15 C16 119.4(2)
C5 C6 C7 119.1(2)
C5 C6 C1 119.9(2)
C1 C6 C7 120.96(19)
N1 C36 C37 179.1(3)
C13 C18 P2 122.27(16)
C17 C18 P2 119.28(17)
C17 C18 C13 118.1(2)

loop_
_geom_bond_atom_site_label_1
_geom_bond_atom_site_label_2
_geom_bond_distance
Mo1 P2 2.5279(6)
Mo1 P1 2.5256(6)
Mo1 C9 2.547(2)
Mo1 C31 2.027(2)
Mo1 C33 2.014(2)
Mo1 C32 1.934(2)
Mo1 C8 2.531(2)
P2 C19 1.884(2)
P2 C22 1.868(2)
P2 C18 1.864(2)
P1 C25 1.882(2)
P1 C1 1.853(2)
P1 C28 1.860(2)
Si1 O1 1.6854(17)
Si1 O2 1.6859(17)
Si1 C35 1.835(3)
Si1 C34 1.838(3)
O1 C12 1.376(3)
O4 C32 1.172(3)
O2 C11 1.374(3)
O5 C33 1.154(3)
C7 C12 1.375(3)
C7 C8 1.435(3)
C7 C6 1.473(3)
C19 C21 1.529(3)
C19 C20 1.544(3)
C2 C3 1.389(3)
C2 C1 1.405(3)
O3 C31 1.156(3)
C25 C27 1.539(4)
C25 C26 1.522(4)
C9 C10 1.429(3)
C9 C8 1.387(3)
C3 C4 1.389(4)
C22 C23 1.532(3)
C22 C24 1.534(3)
C12 C11 1.421(3)
C13 C10 1.474(3)
C13 C14 1.402(3)
C13 C18 1.404(3)
C10 C11 1.373(3)
C29 C28 1.526(3)
C5 C4 1.383(3)
C5 C6 1.405(3)
C17 C16 1.387(3)
C17 C18 1.402(3)
C1 C6 1.406(3)
C28 C30 1.530(3)
C16 C15 1.393(3)
C14 C15 1.380(3)
C36 N1 1.131(4)
C36 C37 1.458(4)
